data_4121147
loop_
_publ_author_name
'Xiao Zhang'
'Mehdi Hejazi'
'Suraj J. Thiagarajan'
'William R. Woerner'
'Debasis Banerjee'
'Thomas J. Emge'
'Wenqian Xu'
'Simon J. Teat'
'Qihan Gong'
'Ahmad Safari'
'Ronggui Yang'
'John B. Parise'
'Jing Li'

_publ_section_title
;
 From 1D Chain to 3D Network: A New Family of Inorganic-Organic Hybrid
 Semiconductors MO3(L)x (M = Mo, W; L = Organic Linker) Built on
 Perovskite-like Structure Modules
;
_journal_name_full 'Journal of the American Chemical Society'
_journal_page_first 17401
_journal_page_last 17407
_journal_paper_doi 10.1021/ja4077556
_journal_volume 135
_journal_year 2013
_chemical_formula_moiety 'C12 H12 Mo N2 O3'
_chemical_formula_sum 'C12 H12 Mo N2 O3'
_chemical_formula_weight 328.18
_chemical_name_systematic
; 
 ? 
;
_space_group_IT_number 14
_symmetry_cell_setting monoclinic
_symmetry_space_group_name_Hall '-P 2ybc'
_symmetry_space_group_name_H-M 'P 1 21/c 1'
_atom_sites_solution_hydrogens geom
_atom_sites_solution_primary direct
_atom_sites_solution_secondary difmap
_audit_creation_method SHELXL-97
_cell_angle_alpha 90.00
_cell_angle_beta 95.296(4)
_cell_angle_gamma 90.00
_cell_formula_units_Z 4
_cell_length_a 3.7772(7)
_cell_length_b 15.242(3)
_cell_length_c 20.400(4)
_cell_measurement_temperature 293(2)
_cell_volume 1169.5(4)
_computing_structure_refinement 'SHELXL-97 (Sheldrick, 2008)'
_computing_structure_solution 'SHELXS-97 (Sheldrick, 2008)'
_diffrn_ambient_temperature 293(2)
_diffrn_measured_fraction_theta_full 0.999
_diffrn_measured_fraction_theta_max 0.999
_diffrn_radiation_monochromator graphite
_diffrn_radiation_source 'fine-focus sealed tube'
_diffrn_radiation_type MoK\a
_diffrn_radiation_wavelength 0.71073
_diffrn_reflns_av_R_equivalents 0.0609
_diffrn_reflns_av_sigmaI/netI 0.0534
_diffrn_reflns_limit_h_max 4
_diffrn_reflns_limit_h_min -4
_diffrn_reflns_limit_k_max 17
_diffrn_reflns_limit_k_min -17
_diffrn_reflns_limit_l_max 23
_diffrn_reflns_limit_l_min -23
_diffrn_reflns_number 7995
_diffrn_reflns_theta_full 24.40
_diffrn_reflns_theta_max 24.40
_diffrn_reflns_theta_min 2.01
_exptl_absorpt_coefficient_mu 1.123
_exptl_absorpt_correction_T_max 0.98
_exptl_absorpt_correction_T_min 0.94
_exptl_absorpt_correction_type multi-scan
_exptl_absorpt_process_details 'SADABS, Sheldrick (2008)'
_exptl_crystal_colour colorless
_exptl_crystal_density_diffrn 1.864
_exptl_crystal_description needle
_exptl_crystal_F_000 656
_exptl_crystal_size_max 0.1
_exptl_crystal_size_mid 0.04
_exptl_crystal_size_min 0.01
_refine_diff_density_max 0.787
_refine_diff_density_min -0.631
_refine_diff_density_rms 0.118
_refine_ls_extinction_method none
_refine_ls_goodness_of_fit_ref 1.027
_refine_ls_hydrogen_treatment constr
_refine_ls_matrix_type full
_refine_ls_number_parameters 163
_refine_ls_number_reflns 1933
_refine_ls_number_restraints 0
_refine_ls_restrained_S_all 1.027
_refine_ls_R_factor_all 0.0576
_refine_ls_R_factor_gt 0.0412
_refine_ls_shift/su_max 0.001
_refine_ls_shift/su_mean 0.000
_refine_ls_structure_factor_coef Fsqd
_refine_ls_weighting_details 'calc w=1/[\s^2^(Fo^2^)+(0.0555P)^2^+0.0000P] where P=(Fo^2^+2Fc^2^)/3'
_refine_ls_weighting_scheme calc
_refine_ls_wR_factor_gt 0.0920
_refine_ls_wR_factor_ref 0.0986
_reflns_number_gt 1539
_reflns_number_total 1933
_reflns_threshold_expression >2sigma(I)
_cod_data_source_file ja4077556_si_002.cif
_cod_data_source_block xz4-67a
_cod_original_cell_volume 1169.4(4)
_cod_original_sg_symbol_H-M 'P 21/c'
_cod_database_code 4121147

loop_
_symmetry_equiv_pos_as_xyz
'x, y, z'
'-x, y+1/2, -z+1/2'
'-x, -y, -z'
'x, -y-1/2, z-1/2'

loop_
_atom_site_label
_atom_site_type_symbol
_atom_site_fract_x
_atom_site_fract_y
_atom_site_fract_z
_atom_site_U_iso_or_equiv
_atom_site_adp_type
_atom_site_occupancy
_atom_site_symmetry_multiplicity
_atom_site_calc_flag
_atom_site_refinement_flags
Mo1 Mo 0.11836(12) 0.64231(3) 0.32857(2) 0.02194(18) Uani 1 1 d .
C10 C 0.0759(15) 0.5725(4) 0.1772(3) 0.0363(14) Uani 1 1 d .
H10 H -0.0012 0.6299 0.1694 0.044 Uiso 1 1 calc R
N1 N 0.2055(11) 0.4962(3) 0.3635(2) 0.0258(10) Uani 1 1 d .
N2 N 0.1340(12) 0.5448(3) 0.2395(2) 0.0280(11) Uani 1 1 d .
O3 O -0.3464(9) 0.6166(2) 0.32263(19) 0.0329(9) Uani 1 1 d .
C5 C 0.2866(14) 0.4349(3) 0.3200(2) 0.0250(12) Uani 1 1 d .
C3 C 0.4195(15) 0.3299(3) 0.4067(3) 0.0312(13) Uani 1 1 d .
O1 O 0.1335(11) 0.7313(2) 0.2773(2) 0.0412(10) Uani 1 1 d .
O2 O 0.1937(11) 0.6808(3) 0.4074(2) 0.0427(11) Uani 1 1 d .
C1 C 0.2162(15) 0.4744(4) 0.4261(3) 0.0327(14) Uani 1 1 d .
H1 H 0.1516 0.5165 0.4557 0.039 Uiso 1 1 calc R
C2 C 0.3178(16) 0.3927(4) 0.4502(3) 0.0344(14) Uani 1 1 d .
H2 H 0.3177 0.3801 0.4948 0.041 Uiso 1 1 calc R
C6 C 0.2486(13) 0.4618(3) 0.2498(3) 0.0254(12) Uani 1 1 d .
C7 C 0.3128(15) 0.4066(3) 0.1976(3) 0.0321(13) Uani 1 1 d .
H7 H 0.3965 0.3499 0.2061 0.038 Uiso 1 1 calc R
C4 C 0.4001(15) 0.3516(3) 0.3405(3) 0.0302(13) Uani 1 1 d .
H4 H 0.4628 0.3106 0.3099 0.036 Uiso 1 1 calc R
C8 C 0.2528(15) 0.4356(4) 0.1337(3) 0.0331(13) Uani 1 1 d .
C9 C 0.1254(16) 0.5199(4) 0.1241(3) 0.0373(14) Uani 1 1 d .
H9 H 0.0727 0.5411 0.0816 0.045 Uiso 1 1 calc R
C11 C 0.320(2) 0.3767(4) 0.0772(3) 0.0487(17) Uani 1 1 d .
H11A H 0.4064 0.3210 0.0939 0.073 Uiso 1 1 calc R
H11B H 0.4950 0.4031 0.0521 0.073 Uiso 1 1 calc R
H11C H 0.1033 0.3683 0.0496 0.073 Uiso 1 1 calc R
C12 C 0.5460(18) 0.2418(3) 0.4310(3) 0.0436(16) Uani 1 1 d .
H12A H 0.5413 0.2392 0.4780 0.065 Uiso 1 1 calc R
H12B H 0.7846 0.2324 0.4199 0.065 Uiso 1 1 calc R
H12C H 0.3933 0.1972 0.4108 0.065 Uiso 1 1 calc R

loop_
_atom_site_aniso_label
_atom_site_aniso_U_11
_atom_site_aniso_U_22
_atom_site_aniso_U_33
_atom_site_aniso_U_23
_atom_site_aniso_U_13
_atom_site_aniso_U_12
Mo1 0.0173(3) 0.0148(2) 0.0341(3) -0.0023(2) 0.00419(19) 0.0003(2)
C10 0.031(3) 0.030(3) 0.047(4) 0.008(3) 0.002(3) 0.004(3)
N1 0.025(3) 0.023(2) 0.030(3) 0.000(2) 0.003(2) -0.0013(19)
N2 0.027(3) 0.022(2) 0.035(3) 0.002(2) 0.007(2) 0.0030(19)
O3 0.021(2) 0.027(2) 0.050(3) -0.0040(17) 0.0034(18) 0.0003(16)
C5 0.023(3) 0.024(3) 0.027(3) -0.002(2) -0.001(2) -0.003(2)
C3 0.030(3) 0.022(3) 0.042(4) 0.003(2) 0.005(3) 0.000(2)
O1 0.042(3) 0.027(2) 0.056(3) 0.0052(19) 0.012(2) 0.0028(19)
O2 0.041(3) 0.037(2) 0.050(3) -0.012(2) 0.003(2) -0.0016(19)
C1 0.035(3) 0.031(3) 0.033(3) -0.008(3) 0.008(3) -0.003(3)
C2 0.042(4) 0.032(3) 0.030(3) 0.006(3) 0.006(3) -0.002(3)
C6 0.019(3) 0.020(3) 0.038(3) 0.002(2) 0.005(2) -0.001(2)
C7 0.037(3) 0.022(3) 0.038(3) 0.001(3) 0.006(3) 0.000(2)
C4 0.038(3) 0.020(3) 0.033(3) 0.000(2) 0.008(3) -0.001(2)
C8 0.038(4) 0.030(3) 0.031(3) -0.002(3) 0.003(3) 0.000(3)
C9 0.045(4) 0.040(3) 0.026(3) 0.005(3) 0.001(3) 0.003(3)
C11 0.061(5) 0.047(4) 0.038(4) -0.006(3) 0.006(3) 0.002(3)
C12 0.048(4) 0.032(3) 0.052(4) 0.014(3) 0.008(3) 0.001(3)

loop_
_atom_type_symbol
_atom_type_description
_atom_type_scat_dispersion_real
_atom_type_scat_dispersion_imag
_atom_type_scat_source
C C 0.0033 0.0016 'International Tables Vol C Tables 4.2.6.8 and 6.1.1.4'
H H 0.0000 0.0000 'International Tables Vol C Tables 4.2.6.8 and 6.1.1.4'
N N 0.0061 0.0033 'International Tables Vol C Tables 4.2.6.8 and 6.1.1.4'
O O 0.0106 0.0060 'International Tables Vol C Tables 4.2.6.8 and 6.1.1.4'
Mo Mo -1.6832 0.6857 'International Tables Vol C Tables 4.2.6.8 and 6.1.1.4'

loop_
_geom_angle_atom_site_label_1
_geom_angle_atom_site_label_2
_geom_angle_atom_site_label_3
_geom_angle
_geom_angle_site_symmetry_1
_geom_angle_site_symmetry_3
O2 Mo1 O1 106.87(19) . .
O2 Mo1 O3 102.44(19) . .
O1 Mo1 O3 102.64(19) . .
O2 Mo1 O3 92.37(18) . 1_655
O1 Mo1 O3 91.48(17) . 1_655
O3 Mo1 O3 155.4(2) . 1_655
O2 Mo1 N1 91.91(18) . .
O1 Mo1 N1 157.03(17) . .
O3 Mo1 N1 85.56(16) . .
O3 Mo1 N1 74.28(14) 1_655 .
O2 Mo1 N2 158.26(18) . .
O1 Mo1 N2 91.35(17) . .
O3 Mo1 N2 84.49(16) . .
O3 Mo1 N2 75.01(15) 1_655 .
N1 Mo1 N2 67.85(15) . .
N2 C10 C9 122.8(5) . .
C1 N1 C5 118.5(5) . .
C1 N1 Mo1 121.6(3) . .
C5 N1 Mo1 119.5(3) . .
C10 N2 C6 117.8(5) . .
C10 N2 Mo1 121.4(4) . .
C6 N2 Mo1 120.2(4) . .
Mo1 O3 Mo1 155.4(2) . 1_455
N1 C5 C4 121.2(5) . .
N1 C5 C6 116.0(4) . .
C4 C5 C6 122.8(5) . .
C2 C3 C4 117.8(5) . .
C2 C3 C12 120.5(5) . .
C4 C3 C12 121.6(5) . .
N1 C1 C2 123.9(5) . .
C1 C2 C3 118.6(5) . .
N2 C6 C7 121.5(5) . .
N2 C6 C5 114.3(5) . .
C7 C6 C5 124.2(5) . .
C8 C7 C6 120.3(5) . .
C3 C4 C5 119.9(5) . .
C7 C8 C9 117.4(5) . .
C7 C8 C11 120.6(5) . .
C9 C8 C11 122.0(5) . .
C10 C9 C8 120.2(5) . .

loop_
_geom_bond_atom_site_label_1
_geom_bond_atom_site_label_2
_geom_bond_distance
_geom_bond_site_symmetry_2
Mo1 O2 1.711(4) .
Mo1 O1 1.717(4) .
Mo1 O3 1.792(4) .
Mo1 O3 2.074(4) 1_655
Mo1 N1 2.352(4) .
Mo1 N2 2.352(4) .
C10 N2 1.339(7) .
C10 C9 1.373(8) .
N1 C1 1.316(7) .
N1 C5 1.344(6) .
N2 C6 1.348(6) .
O3 Mo1 2.074(4) 1_455
C5 C4 1.392(7) .
C5 C6 1.483(7) .
C3 C2 1.383(8) .
C3 C4 1.386(8) .
C3 C12 1.495(7) .
C1 C2 1.381(7) .
C6 C7 1.396(7) .
C7 C8 1.375(8) .
C8 C9 1.379(8) .
C8 C11 1.502(8) .
